data_4317482
loop_
_publ_author_name
'Stephen J. Obrey'
'Simon G. Bott'
'Andrew R. Barron'

_publ_section_title
;
 Transition-Metal Complexes of a Bifunctional Tetradentate Gallium
 Alkoxide Ligand
;
_journal_name_full 'Inorganic Chemistry'
_journal_page_first 571
_journal_page_last 576
_journal_paper_doi 10.1021/ic0106773
_journal_volume 41
_journal_year 2002
_chemical_formula_sum 'C39 H84 Cu1.5 Ga3 O6'
_chemical_formula_weight 953.53
_chemical_name_systematic
;
   ?
;
_space_group_IT_number 2
_symmetry_cell_setting triclinic
_symmetry_space_group_name_Hall '-P 1'
_symmetry_space_group_name_H-M 'P -1'
_atom_sites_solution_hydrogens geom
_atom_sites_solution_primary direct
_atom_sites_solution_secondary difmap
_audit_creation_method SHELXL
_cell_angle_alpha 79.95(3)
_cell_angle_beta 80.92(3)
_cell_angle_gamma 76.28(3)
_cell_formula_units_Z 2
_cell_length_a 10.868(2)
_cell_length_b 11.091(2)
_cell_length_c 21.998(4)
_cell_measurement_temperature 293(2)
_cell_volume 2517.5(9)
_computing_structure_refinement 'SHELXL-93 (Sheldrick, 1993)'
_computing_structure_solution 'SHELXS-86 (Sheldrick, 1990)'
_diffrn_ambient_temperature 293(2)
_diffrn_radiation_monochromator graphite
_diffrn_radiation_source 'fine-focus sealed tube'
_diffrn_radiation_type MoK\a
_diffrn_radiation_wavelength 0.71073
_diffrn_reflns_av_R_equivalents 0.0908
_diffrn_reflns_av_sigmaI/netI 0.1055
_diffrn_reflns_limit_h_max 12
_diffrn_reflns_limit_h_min -12
_diffrn_reflns_limit_k_max 12
_diffrn_reflns_limit_k_min -10
_diffrn_reflns_limit_l_max 24
_diffrn_reflns_limit_l_min -23
_diffrn_reflns_number 16145
_diffrn_reflns_theta_max 23.34
_diffrn_reflns_theta_min 0.95
_exptl_absorpt_coefficient_mu 2.245
_exptl_crystal_density_diffrn 1.258
_exptl_crystal_F_000 1005
_refine_diff_density_max 0.868
_refine_diff_density_min -0.476
_refine_diff_density_rms 0.084
_refine_ls_extinction_method none
_refine_ls_goodness_of_fit_all 0.873
_refine_ls_goodness_of_fit_obs 1.046
_refine_ls_matrix_type full
_refine_ls_number_parameters 475
_refine_ls_number_reflns 7262
_refine_ls_number_restraints 0
_refine_ls_restrained_S_all 0.881
_refine_ls_restrained_S_obs 1.046
_refine_ls_R_factor_all 0.0826
_refine_ls_R_factor_obs 0.0473
_refine_ls_shift/esd_max -1.603
_refine_ls_shift/esd_mean 0.061
_refine_ls_structure_factor_coef Fsqd
_refine_ls_weighting_details 'w=1/[\s^2^(Fo^2^)+(0.0541P)^2^+0.0000P] where P=(Fo^2^+2Fc^2^)/3'
_refine_ls_weighting_scheme calc
_refine_ls_wR_factor_all 0.1240
_refine_ls_wR_factor_obs 0.1117
_reflns_number_observed 4355
_reflns_number_total 7264
_reflns_observed_criterion >2sigma(I)
_cod_data_source_file ic0106773_2.cif
_cod_data_source_block cu
_cod_depositor_comments
;
The following automatic conversions were performed:

'_refine_ls_weighting_scheme' value 'calc
w=1/[\s^2^(Fo^2^)+(0.0541P)^2^+0.0000P] where P=(Fo^2^+2Fc^2^)/3' was
changed to 'calc'. New tag '_refine_ls_weighting_details' was
created. The value of the new tag was set to
'w=1/[\s^2^(Fo^2^)+(0.0541P)^2^+0.0000P] where P=(Fo^2^+2Fc^2^)/3'.

Automatic conversion script
Id: cif_fix_values 3143 2015-03-26 13:38:13Z robertas 
;
_cod_original_cell_volume 2517.6(9)
_cod_original_formula_sum 'C39 H84 Cu1.50 Ga3 O6'
_cod_database_code 4317482

loop_
_symmetry_equiv_pos_as_xyz
'x, y, z'
'-x, -y, -z'

loop_
_atom_site_aniso_label
_atom_site_aniso_U_11
_atom_site_aniso_U_22
_atom_site_aniso_U_33
_atom_site_aniso_U_23
_atom_site_aniso_U_13
_atom_site_aniso_U_12
Ga1 0.0401(4) 0.0425(4) 0.0665(5) -0.0162(3) -0.0049(3) -0.0002(3)
Ga2 0.0414(4) 0.0449(4) 0.0764(5) -0.0231(4) -0.0146(3) 0.0042(3)
Cu1 0.0321(4) 0.0399(4) 0.0678(5) -0.0161(4) -0.0069(3) -0.0030(3)
O1 0.029(2) 0.052(3) 0.098(3) -0.030(2) -0.014(2) -0.003(2)
C2 0.044(4) 0.070(5) 0.089(5) -0.034(4) -0.003(3) -0.007(3)
C3 0.038(3) 0.047(4) 0.082(5) -0.019(4) -0.020(3) -0.008(3)
C4 0.054(4) 0.048(4) 0.092(5) -0.019(4) -0.019(4) -0.011(3)
O5 0.038(2) 0.047(2) 0.097(3) -0.027(2) -0.021(2) -0.004(2)
O6 0.035(2) 0.044(2) 0.082(3) -0.021(2) -0.006(2) -0.009(2)
C7 0.049(5) 0.098(6) 0.234(11) -0.102(7) -0.007(6) -0.015(4)
C8 0.036(4) 0.063(5) 0.113(6) -0.044(4) 0.000(4) -0.014(3)
C9 0.046(5) 0.080(6) 0.246(11) -0.075(7) -0.038(6) -0.003(4)
O10 0.033(2) 0.041(2) 0.095(3) -0.026(2) -0.012(2) -0.001(2)
C11 0.051(4) 0.106(6) 0.077(5) -0.032(5) 0.009(4) -0.007(4)
C12 0.061(6) 0.226(11) 0.108(7) -0.035(7) 0.017(5) -0.014(6)
C13 0.129(8) 0.189(10) 0.105(7) -0.090(7) 0.002(6) -0.029(7)
C14 0.111(7) 0.142(8) 0.075(6) 0.014(6) 0.009(5) -0.026(6)
C15 0.084(6) 0.056(5) 0.107(7) -0.002(5) -0.017(5) 0.005(4)
C21 0.063(5) 0.080(5) 0.102(6) -0.045(5) 0.002(4) 0.006(4)
C22 0.285(18) 0.238(14) 0.146(10) -0.133(10) 0.059(10) -0.124(13)
C23 0.065(7) 0.496(25) 0.137(10) -0.061(13) 0.021(6) 0.018(11)
C24 0.236(15) 0.183(12) 0.094(8) -0.002(8) 0.066(8) 0.036(10)
C25 0.086(6) 0.054(5) 0.099(6) -0.004(4) -0.042(5) -0.005(4)
C26 0.238(14) 0.115(8) 0.087(7) 0.006(6) 0.009(8) -0.011(8)
C27 0.113(9) 0.252(14) 0.207(13) 0.091(11) -0.092(9) 0.005(9)
C28 0.397(21) 0.076(7) 0.207(12) 0.050(7) -0.167(13) -0.118(10)
C31 0.086(6) 0.085(5) 0.072(5) -0.013(4) -0.022(4) -0.012(4)
C32 0.052(4) 0.077(5) 0.155(7) -0.031(5) -0.038(5) -0.015(4)
C81 0.152(11) 0.174(11) 0.192(12) -0.020(10) 0.066(9) -0.046(9)
C82 0.048(5) 0.105(7) 0.250(11) -0.093(7) -0.030(6) -0.011(4)
Ga1A 0.0386(4) 0.0462(4) 0.0710(5) -0.0039(4) -0.0085(3) -0.0039(3)
Cu1A 0.0338(6) 0.0420(6) 0.0709(7) 0.0009(5) -0.0076(5) -0.0082(5)
O1A 0.034(2) 0.039(2) 0.096(3) 0.005(2) -0.009(2) -0.011(2)
C2A 0.056(4) 0.052(4) 0.110(6) -0.009(4) -0.012(4) -0.010(3)
C3A 0.046(4) 0.048(4) 0.086(5) 0.002(4) 0.002(3) -0.014(3)
C4A 0.053(4) 0.051(4) 0.118(6) 0.000(4) -0.010(4) -0.019(3)
O5A 0.031(2) 0.047(3) 0.095(3) 0.001(2) -0.010(2) -0.012(2)
C11A 0.060(5) 0.061(5) 0.088(6) -0.016(4) -0.002(4) -0.006(4)
C12A 0.301(16) 0.072(7) 0.121(8) -0.021(6) -0.004(9) 0.061(8)
C13A 0.134(10) 0.312(17) 0.199(12) -0.137(12) 0.088(9) -0.120(11)
C14A 0.130(9) 0.133(8) 0.094(7) -0.032(6) 0.015(6) -0.008(6)
C15A 0.073(5) 0.067(5) 0.089(6) 0.000(4) -0.032(4) -0.007(4)
C16A 0.175(10) 0.098(7) 0.102(7) 0.029(6) -0.039(7) -0.011(7)
C17A 0.248(14) 0.121(8) 0.077(7) -0.020(6) -0.029(7) 0.005(8)
C18A 0.148(11) 0.316(17) 0.163(10) 0.033(11) -0.090(9) -0.133(11)
C31A 0.085(6) 0.105(6) 0.099(7) 0.006(5) 0.010(5) -0.025(5)
C32A 0.065(5) 0.052(5) 0.191(9) -0.003(5) -0.015(5) -0.032(4)
C16 0.191(33) 0.086(19) 0.115(20) 0.042(15) 0.032(19) -0.018(17)
C17 0.083(17) 0.197(38) 0.300(58) 0.162(38) -0.083(29) 0.005(18)
C18 0.483(101) 0.036(19) 0.134(48) 0.000(19) -0.103(57) -0.093(38)
C161 0.134(22) 0.093(22) 0.193(32) 0.077(22) -0.030(19) -0.023(17)
C171 0.274(59) 0.109(20) 0.155(32) 0.037(19) -0.160(38) -0.084(27)
C181 0.306(49) 0.052(21) 0.187(49) 0.013(23) -0.002(32) 0.058(24)

loop_
_atom_site_label
_atom_site_type_symbol
_atom_site_fract_x
_atom_site_fract_y
_atom_site_fract_z
_atom_site_U_iso_or_equiv
_atom_site_thermal_displace_type
_atom_site_occupancy
_atom_site_calc_flag
_atom_site_refinement_flags
_atom_site_disorder_group
Ga1 Ga 0.14670(6) 0.26023(6) 0.37281(3) 0.0503(2) Uani 1 d . .
Ga2 Ga 0.49665(6) -0.19937(6) 0.31030(3) 0.0539(2) Uani 1 d . .
Cu1 Cu 0.32435(6) 0.03743(6) 0.33404(3) 0.0463(2) Uani 1 d . .
O1 O 0.1491(3) 0.1137(3) 0.3360(2) 0.0577(11) Uani 1 d . .
C2 C 0.0552(6) 0.0493(6) 0.3294(3) 0.066(2) Uani 1 d . .
H2A H -0.0195(6) 0.1103(6) 0.3167(3) 0.080 Uiso 1 d R .
H2B H 0.0302(6) 0.0043(6) 0.3697(3) 0.080 Uiso 1 d R .
C3 C 0.0989(5) -0.0432(5) 0.2825(3) 0.053(2) Uani 1 d . .
C4 C 0.2067(6) -0.1511(5) 0.3031(3) 0.062(2) Uani 1 d . .
H4A H 0.1791(6) -0.1921(5) 0.3439(3) 0.075 Uiso 1 d R .
H4B H 0.2242(6) -0.2120(5) 0.2745(3) 0.075 Uiso 1 d R .
O5 O 0.3217(3) -0.1126(3) 0.3059(2) 0.0582(11) Uani 1 d . .
O6 O 0.3284(3) 0.1878(3) 0.3610(2) 0.0526(10) Uani 1 d . .
C7 C 0.4357(7) 0.2076(7) 0.3825(5) 0.119(4) Uani 1 d . .
H7A H 0.4244(7) 0.1881(7) 0.4275(5) 0.142 Uiso 1 calc R .
H7B H 0.4346(7) 0.2965(7) 0.3726(5) 0.142 Uiso 1 calc R .
C8 C 0.5616(6) 0.1413(6) 0.3608(3) 0.067(2) Uani 1 d . .
C9 C 0.5878(7) 0.0114(7) 0.3544(5) 0.117(3) Uani 1 d . .
H9A H 0.6677(7) -0.0061(7) 0.3274(5) 0.140 Uiso 1 calc R .
H9B H 0.6026(7) -0.0358(7) 0.3950(5) 0.140 Uiso 1 calc R .
O10 O 0.5005(3) -0.0382(3) 0.3319(2) 0.0550(11) Uani 1 d . .
C11 C 0.0845(6) 0.2360(8) 0.4623(3) 0.079(2) Uani 1 d . .
C12 C -0.0594(7) 0.2609(10) 0.4729(4) 0.136(4) Uani 1 d . .
H12A H -0.0945(7) 0.3457(10) 0.4558(4) 0.204 Uiso 1 d R .
H12B H -0.0874(7) 0.2480(10) 0.5167(4) 0.204 Uiso 1 d R .
H12C H -0.0879(7) 0.2041(10) 0.4528(4) 0.204 Uiso 1 d R .
C13 C 0.1276(9) 0.3293(9) 0.4935(4) 0.135(4) Uani 1 d . .
H13A H 0.0915(9) 0.4133(9) 0.4758(4) 0.202 Uiso 1 d R .
H13B H 0.2190(9) 0.3155(9) 0.4869(4) 0.202 Uiso 1 d R .
H13C H 0.0996(9) 0.3177(9) 0.5374(4) 0.202 Uiso 1 d R .
C14 C 0.1417(8) 0.1012(8) 0.4904(4) 0.115(3) Uani 1 d . .
H14A H 0.1126(8) 0.0434(8) 0.4712(4) 0.173 Uiso 1 d R .
H14B H 0.1142(8) 0.0901(8) 0.5343(4) 0.173 Uiso 1 d R .
H14C H 0.2331(8) 0.0859(8) 0.4834(4) 0.173 Uiso 1 d R .
C15 C 0.1007(8) 0.4104(7) 0.3110(4) 0.087(2) Uani 1 d . .
C21 C 0.5827(7) -0.2140(7) 0.2251(4) 0.082(2) Uani 1 d . .
C22 C 0.5402(13) -0.3116(11) 0.1985(5) 0.208(7) Uani 1 d . .
H22A H 0.4492(13) -0.2906(11) 0.1987(5) 0.312 Uiso 1 d R .
H22B H 0.5645(13) -0.3916(11) 0.2234(5) 0.312 Uiso 1 d R .
H22C H 0.5805(13) -0.3156(11) 0.1566(5) 0.312 Uiso 1 d R .
C23 C 0.7198(9) -0.2473(15) 0.2224(5) 0.248(8) Uani 1 d . .
H23A H 0.7476(9) -0.1840(15) 0.2381(5) 0.372 Uiso 1 d R .
H23B H 0.7575(9) -0.2518(15) 0.1801(5) 0.372 Uiso 1 d R .
H23C H 0.7456(9) -0.3270(15) 0.2473(5) 0.372 Uiso 1 d R .
C24 C 0.5403(12) -0.0946(11) 0.1817(4) 0.197(6) Uani 1 d . .
H24A H 0.4489(12) -0.0739(11) 0.1845(4) 0.295 Uiso 1 d R .
H24B H 0.5757(12) -0.1064(11) 0.1398(4) 0.295 Uiso 1 d R .
H24C H 0.5696(12) -0.0276(11) 0.1932(4) 0.295 Uiso 1 d R .
C25 C 0.5083(7) -0.3282(6) 0.3851(4) 0.079(2) Uani 1 d . .
C26 C 0.4304(11) -0.2745(9) 0.4423(4) 0.157(5) Uani 1 d . .
H26A H 0.4614(11) -0.2033(9) 0.4477(4) 0.235 Uiso 1 d R .
H26B H 0.4408(11) -0.3367(9) 0.4785(4) 0.235 Uiso 1 d R .
H26C H 0.3417(11) -0.2488(9) 0.4367(4) 0.235 Uiso 1 d R .
C27 C 0.6470(10) -0.3704(12) 0.3983(6) 0.206(6) Uani 1 d . .
H27A H 0.6753(10) -0.2984(12) 0.4046(6) 0.308 Uiso 1 d R .
H27B H 0.7001(10) -0.4066(12) 0.3640(6) 0.308 Uiso 1 d R .
H27C H 0.6523(10) -0.4311(12) 0.4352(6) 0.308 Uiso 1 d R .
C28 C 0.4603(13) -0.4373(8) 0.3753(5) 0.209(7) Uani 1 d . .
H28A H 0.3724(13) -0.4095(8) 0.3682(5) 0.314 Uiso 1 d R .
H28B H 0.4671(13) -0.4993(8) 0.4117(5) 0.314 Uiso 1 d R .
H28C H 0.5092(13) -0.4731(8) 0.3400(5) 0.314 Uiso 1 d R .
C31 C 0.1415(7) 0.0253(6) 0.2185(3) 0.081(2) Uani 1 d . .
H31A H 0.1695(7) -0.0333(6) 0.1892(3) 0.121 Uiso 1 d R .
H31B H 0.2105(7) 0.0631(6) 0.2219(3) 0.121 Uiso 1 d R .
H31C H 0.0713(7) 0.0892(6) 0.2046(3) 0.121 Uiso 1 d R .
C32 C -0.0153(6) -0.0996(6) 0.2784(4) 0.090(2) Uani 1 d . .
H32A H 0.0089(6) -0.1574(6) 0.2486(4) 0.134 Uiso 1 d R .
H32B H -0.0849(6) -0.0336(6) 0.2655(4) 0.134 Uiso 1 d R .
H32C H -0.0412(6) -0.1430(6) 0.3183(4) 0.134 Uiso 1 d R .
C81 C 0.5717(10) 0.2051(10) 0.2874(5) 0.182(5) Uani 1 d . .
H81A H 0.5539(10) 0.2948(10) 0.2845(5) 0.272 Uiso 1 d R .
H81B H 0.5112(10) 0.1810(10) 0.2671(5) 0.272 Uiso 1 d R .
H81C H 0.6564(10) 0.1760(10) 0.2677(5) 0.272 Uiso 1 d R .
C82 C 0.6653(7) 0.1793(7) 0.3834(5) 0.126(4) Uani 1 d . .
H82A H 0.6419(7) 0.2676(7) 0.3856(5) 0.188 Uiso 1 d R .
H82B H 0.7420(7) 0.1614(7) 0.3552(5) 0.188 Uiso 1 d R .
H82C H 0.6793(7) 0.1341(7) 0.4240(5) 0.188 Uiso 1 d R .
Ga1A Ga 0.75140(6) 0.33732(6) 0.01289(3) 0.0532(2) Uani 1 d . .
Cu1A Cu 0.5000 0.5000 0.0000 0.0498(3) Uani 1 d S .
O1A O 0.5729(3) 0.3282(3) 0.0183(2) 0.0573(11) Uani 1 d . .
C2A C 0.5132(6) 0.2299(6) 0.0142(3) 0.073(2) Uani 1 d . .
H2AA H 0.5559(6) 0.1530(6) 0.0375(3) 0.088 Uiso 1 d R .
H2AB H 0.5224(6) 0.2170(6) -0.0289(3) 0.088 Uiso 1 d R .
C3A C 0.3713(6) 0.2573(6) 0.0392(3) 0.061(2) Uani 1 d . .
C4A C 0.2944(6) 0.3725(6) 0.0031(4) 0.074(2) Uani 1 d . .
H4AA H 0.3048(6) 0.3606(6) -0.0402(4) 0.089 Uiso 1 d R .
H4AB H 0.2049(6) 0.3792(6) 0.0188(4) 0.089 Uiso 1 d R .
O5A O 0.3278(3) 0.4870(3) 0.0065(2) 0.0584(11) Uani 1 d . .
C11A C 0.8495(7) 0.2762(6) -0.0637(3) 0.071(2) Uani 1 d . .
C12A C 0.8929(12) 0.1375(8) -0.0558(5) 0.184(6) Uani 1 d . .
H12D H 0.8204(12) 0.0997(8) -0.0431(5) 0.275 Uiso 1 d R .
H12E H 0.9501(12) 0.1113(8) -0.0246(5) 0.275 Uiso 1 d R .
H12F H 0.9362(12) 0.1119(8) -0.0945(5) 0.275 Uiso 1 d R .
C13A C 0.9626(10) 0.3366(12) -0.0829(5) 0.202(6) Uani 1 d . .
H13D H 0.9328(10) 0.4261(12) -0.0886(5) 0.303 Uiso 1 d R .
H13E H 1.0080(10) 0.3107(12) -0.1212(5) 0.303 Uiso 1 d R .
H13F H 1.0185(10) 0.3125(12) -0.0511(5) 0.303 Uiso 1 d R .
C14A C 0.7686(9) 0.3103(8) -0.1160(4) 0.124(3) Uani 1 d . .
H14D H 0.7385(9) 0.3995(8) -0.1237(4) 0.186 Uiso 1 d R .
H14E H 0.6971(9) 0.2706(8) -0.1049(4) 0.186 Uiso 1 d R .
H14F H 0.8183(9) 0.2816(8) -0.1529(4) 0.186 Uiso 1 d R .
C15A C 0.8018(7) 0.2992(7) 0.0977(3) 0.076(2) Uani 1 d . .
C16A C 0.8052(10) 0.1628(8) 0.1237(4) 0.131(4) Uani 1 d . .
H16D H 0.7217(10) 0.1466(8) 0.1253(4) 0.197 Uiso 1 d R .
H16E H 0.8299(10) 0.1459(8) 0.1649(4) 0.197 Uiso 1 d R .
H16F H 0.8652(10) 0.1097(8) 0.0976(4) 0.197 Uiso 1 d R .
C17A C 0.7077(11) 0.3786(9) 0.1400(4) 0.154(5) Uani 1 d . .
H17D H 0.7049(11) 0.4657(9) 0.1249(4) 0.232 Uiso 1 d R .
H17E H 0.7332(11) 0.3590(9) 0.1811(4) 0.232 Uiso 1 d R .
H17F H 0.6246(11) 0.3616(9) 0.1414(4) 0.232 Uiso 1 d R .
C18A C 0.9317(10) 0.3271(12) 0.0962(5) 0.195(6) Uani 1 d . .
H18D H 0.9286(10) 0.4136(12) 0.0798(5) 0.293 Uiso 1 d R .
H18E H 0.9932(10) 0.2750(12) 0.0701(5) 0.293 Uiso 1 d R .
H18F H 0.9560(10) 0.3107(12) 0.1375(5) 0.293 Uiso 1 d R .
C31A C 0.3549(7) 0.2745(7) 0.1075(4) 0.100(3) Uani 1 d . .
H31D H 0.2657(7) 0.2927(7) 0.1228(4) 0.151 Uiso 1 d R .
H31E H 0.3921(7) 0.3426(7) 0.1114(4) 0.151 Uiso 1 d R .
H31F H 0.3968(7) 0.1989(7) 0.1311(4) 0.151 Uiso 1 d R .
C32A C 0.3201(7) 0.1432(6) 0.0322(4) 0.101(3) Uani 1 d . .
H32D H 0.2310(7) 0.1556(6) 0.0477(4) 0.152 Uiso 1 d R .
H32E H 0.3662(7) 0.0697(6) 0.0556(4) 0.152 Uiso 1 d R .
H32F H 0.3315(7) 0.1324(6) -0.0109(4) 0.152 Uiso 1 d R .
C16 C 0.1744(34) 0.3787(22) 0.2471(12) 0.145(11) Uani 0.50 d P 1
H16A H 0.1588(34) 0.3016(22) 0.2392(12) 0.218 Uiso 0.50 calc PR 1
H16B H 0.2642(34) 0.3699(22) 0.2480(12) 0.218 Uiso 0.50 calc PR 1
H16C H 0.1457(34) 0.4450(22) 0.2149(12) 0.218 Uiso 0.50 calc PR 1
C17 C -0.0397(33) 0.4212(40) 0.3063(22) 0.217(28) Uani 0.50 d P 1
H17A H -0.0512(33) 0.3446(40) 0.2956(22) 0.326 Uiso 0.50 calc PR 1
H17B H -0.0677(33) 0.4895(40) 0.2748(22) 0.326 Uiso 0.50 calc PR 1
H17C H -0.0890(33) 0.4362(40) 0.3455(22) 0.326 Uiso 0.50 calc PR 1
C18 C 0.0991(62) 0.5276(38) 0.3250(30) 0.206(32) Uani 0.50 d P 1
H18A H 0.1841(62) 0.5328(38) 0.3294(30) 0.308 Uiso 0.50 calc PR 1
H18B H 0.0447(62) 0.5408(38) 0.3632(30) 0.308 Uiso 0.50 calc PR 1
H18C H 0.0673(62) 0.5907(38) 0.2921(30) 0.308 Uiso 0.50 calc PR 1
C161 C 0.2201(26) 0.4459(27) 0.2704(15) 0.151(13) Uani 0.50 d P 2
H16G H 0.2790(26) 0.4548(27) 0.2967(15) 0.226 Uiso 0.50 calc PR 2
H16H H 0.1952(26) 0.5237(27) 0.2439(15) 0.226 Uiso 0.50 calc PR 2
H16I H 0.2601(26) 0.3812(27) 0.2454(15) 0.226 Uiso 0.50 calc PR 2
C171 C 0.0054(40) 0.4011(32) 0.2712(17) 0.164(23) Uani 0.50 d P 2
H17G H -0.0688(40) 0.3808(32) 0.2970(17) 0.246 Uiso 0.50 calc PR 2
H17H H 0.0421(40) 0.3367(32) 0.2455(17) 0.246 Uiso 0.50 calc PR 2
H17I H -0.0185(40) 0.4799(32) 0.2452(17) 0.246 Uiso 0.50 calc PR 2
C181 C 0.0564(74) 0.5260(46) 0.3515(32) 0.205(25) Uani 0.50 d P 2
H18G H -0.0203(74) 0.5172(46) 0.3786(32) 0.308 Uiso 0.50 calc PR 2
H18H H 0.0408(74) 0.6038(46) 0.3239(32) 0.308 Uiso 0.50 calc PR 2
H18I H 0.1226(74) 0.5254(46) 0.3758(32) 0.308 Uiso 0.50 calc PR 2

loop_
_atom_type_symbol
_atom_type_description
_atom_type_scat_dispersion_real
_atom_type_scat_dispersion_imag
_atom_type_scat_source
C C 0.0033 0.0016 'International Tables Vol C Tables 4.2.6.8 and 6.1.1.4'
H H 0.0000 0.0000 'International Tables Vol C Tables 4.2.6.8 and 6.1.1.4'
O O 0.0106 0.0060 'International Tables Vol C Tables 4.2.6.8 and 6.1.1.4'
Cu Cu 0.3201 1.2651 'International Tables Vol C Tables 4.2.6.8 and 6.1.1.4'
Ga Ga 0.2307 1.6083 'International Tables Vol C Tables 4.2.6.8 and 6.1.1.4'

loop_
_geom_angle_atom_site_label_1
_geom_angle_atom_site_label_2
_geom_angle_atom_site_label_3
_geom_angle
_geom_angle_site_symmetry_1
_geom_angle_site_symmetry_3
_geom_angle_publ_flag
O1 Ga1 O6 78.71(15) . . ?
O1 Ga1 C15 108.5(3) . . ?
O6 Ga1 C15 111.2(3) . . ?
O1 Ga1 C11 110.7(3) . . ?
O6 Ga1 C11 109.0(2) . . ?
C15 Ga1 C11 128.0(3) . . ?
O1 Ga1 Cu1 39.67(10) . . ?
O6 Ga1 Cu1 39.37(10) . . ?
C15 Ga1 Cu1 119.9(2) . . ?
C11 Ga1 Cu1 112.1(2) . . ?
O5 Ga2 O10 79.12(15) . . ?
O5 Ga2 C21 108.9(3) . . ?
O10 Ga2 C21 109.6(3) . . ?
O5 Ga2 C25 109.9(3) . . ?
O10 Ga2 C25 110.0(2) . . ?
C21 Ga2 C25 128.4(3) . . ?
O5 Ga2 Cu1 39.42(11) . . ?
O10 Ga2 Cu1 39.91(10) . . ?
C21 Ga2 Cu1 118.5(2) . . ?
C25 Ga2 Cu1 113.1(2) . . ?
O6 Cu1 O5 179.2(2) . . ?
O6 Cu1 O1 81.4(2) . . ?
O5 Cu1 O1 98.9(2) . . ?
O6 Cu1 O10 98.3(2) . . ?
O5 Cu1 O10 81.3(2) . . ?
O1 Cu1 O10 179.6(2) . . ?
O6 Cu1 Ga1 41.00(11) . . ?
O5 Cu1 Ga1 139.39(11) . . ?
O1 Cu1 Ga1 40.73(11) . . ?
O10 Cu1 Ga1 139.03(11) . . ?
O6 Cu1 Ga2 139.21(11) . . ?
O5 Cu1 Ga2 40.53(11) . . ?
O1 Cu1 Ga2 139.27(11) . . ?
O10 Cu1 Ga2 41.01(11) . . ?
Ga1 Cu1 Ga2 173.28(3) . . ?
C2 O1 Cu1 123.1(3) . . ?
C2 O1 Ga1 134.4(3) . . ?
Cu1 O1 Ga1 99.6(2) . . ?
O1 C2 C3 113.9(5) . . ?
C4 C3 C2 112.0(5) . . ?
C4 C3 C32 107.5(5) . . ?
C2 C3 C32 107.4(5) . . ?
C4 C3 C31 109.9(5) . . ?
C2 C3 C31 110.0(5) . . ?
C32 C3 C31 109.9(5) . . ?
O5 C4 C3 113.5(5) . . ?
C4 O5 Cu1 123.1(3) . . ?
C4 O5 Ga2 134.2(3) . . ?
Cu1 O5 Ga2 100.0(2) . . ?
C7 O6 Cu1 123.0(4) . . ?
C7 O6 Ga1 134.5(4) . . ?
Cu1 O6 Ga1 99.6(2) . . ?
O6 C7 C8 120.1(6) . . ?
C9 C8 C7 121.8(6) . . ?
C9 C8 C82 113.9(6) . . ?
C7 C8 C82 113.9(6) . . ?
C9 C8 C81 100.7(7) . . ?
C7 C8 C81 99.8(7) . . ?
C82 C8 C81 102.3(7) . . ?
O10 C9 C8 120.8(6) . . ?
C9 O10 Cu1 123.5(4) . . ?
C9 O10 Ga2 135.9(4) . . ?
Cu1 O10 Ga2 99.1(2) . . ?
C12 C11 C13 108.1(7) . . ?
C12 C11 C14 110.3(7) . . ?
C13 C11 C14 109.9(7) . . ?
C12 C11 Ga1 111.0(5) . . ?
C13 C11 Ga1 108.5(5) . . ?
C14 C11 Ga1 108.9(5) . . ?
C161 C15 C171 110.4(19) . . ?
C18 C15 C17 101.3(33) . . ?
C18 C15 C16 116.2(26) . . ?
C17 C15 C16 106.3(20) . . ?
C161 C15 C181 100.4(24) . . ?
C171 C15 C181 114.6(33) . . ?
C18 C15 Ga1 119.8(29) . . ?
C161 C15 Ga1 111.7(10) . . ?
C171 C15 Ga1 114.1(13) . . ?
C17 C15 Ga1 104.7(14) . . ?
C16 C15 Ga1 106.9(9) . . ?
C181 C15 Ga1 104.7(26) . . ?
C23 C21 C22 108.3(9) . . ?
C23 C21 C24 111.1(9) . . ?
C22 C21 C24 103.6(9) . . ?
C23 C21 Ga2 112.7(6) . . ?
C22 C21 Ga2 110.5(6) . . ?
C24 C21 Ga2 110.4(5) . . ?
C28 C25 C27 110.0(9) . . ?
C28 C25 C26 109.1(8) . . ?
C27 C25 C26 107.3(8) . . ?
C28 C25 Ga2 110.2(6) . . ?
C27 C25 Ga2 109.4(6) . . ?
C26 C25 Ga2 110.9(5) . . ?
O5A Ga1A O1A 79.17(15) 2_665 . ?
O5A Ga1A C15A 111.1(2) 2_665 . ?
O1A Ga1A C15A 108.5(3) . . ?
O5A Ga1A C11A 109.1(2) 2_665 . ?
O1A Ga1A C11A 110.6(3) . . ?
C15A Ga1A C11A 127.8(3) . . ?
O5A Ga1A Cu1A 39.72(11) 2_665 . ?
O1A Ga1A Cu1A 39.45(11) . . ?
C15A Ga1A Cu1A 115.7(2) . . ?
C11A Ga1A Cu1A 116.5(2) . . ?
O1A Cu1A O1A 180.0 2_665 . ?
O1A Cu1A O5A 97.9(2) 2_665 2_665 ?
O1A Cu1A O5A 82.1(2) . 2_665 ?
O1A Cu1A O5A 82.1(2) 2_665 . ?
O1A Cu1A O5A 97.9(2) . . ?
O5A Cu1A O5A 180.0 2_665 . ?
O1A Cu1A Ga1A 41.22(11) 2_665 2_665 ?
O1A Cu1A Ga1A 138.78(11) . 2_665 ?
O5A Cu1A Ga1A 139.13(11) 2_665 2_665 ?
O5A Cu1A Ga1A 40.87(11) . 2_665 ?
O1A Cu1A Ga1A 138.78(11) 2_665 . ?
O1A Cu1A Ga1A 41.22(11) . . ?
O5A Cu1A Ga1A 40.87(11) 2_665 . ?
O5A Cu1A Ga1A 139.13(11) . . ?
Ga1A Cu1A Ga1A 180.0 2_665 . ?
C2A O1A Cu1A 124.7(4) . . ?
C2A O1A Ga1A 132.6(3) . . ?
Cu1A O1A Ga1A 99.3(2) . . ?
O1A C2A C3A 112.5(5) . . ?
C4A C3A C31A 109.1(6) . . ?
C4A C3A C2A 113.2(5) . . ?
C31A C3A C2A 109.9(6) . . ?
C4A C3A C32A 107.9(6) . . ?
C31A C3A C32A 110.2(6) . . ?
C2A C3A C32A 106.6(5) . . ?
O5A C4A C3A 114.8(5) . . ?
C4A O5A Cu1A 121.8(3) . . ?
C4A O5A Ga1A 134.8(4) . 2_665 ?
Cu1A O5A Ga1A 99.4(2) . 2_665 ?
C12A C11A C13A 109.9(8) . . ?
C12A C11A C14A 106.2(7) . . ?
C13A C11A C14A 108.0(8) . . ?
C12A C11A Ga1A 112.5(6) . . ?
C13A C11A Ga1A 109.5(5) . . ?
C14A C11A Ga1A 110.7(5) . . ?
C17A C15A C18A 108.7(8) . . ?
C17A C15A C16A 108.2(7) . . ?
C18A C15A C16A 109.7(7) . . ?
C17A C15A Ga1A 110.1(5) . . ?
C18A C15A Ga1A 109.5(6) . . ?
C16A C15A Ga1A 110.6(5) . . ?

loop_
_geom_bond_atom_site_label_1
_geom_bond_atom_site_label_2
_geom_bond_distance
_geom_bond_site_symmetry_2
_geom_bond_publ_flag
Ga1 O1 1.931(4) . ?
Ga1 O6 1.942(4) . ?
Ga1 C15 1.975(7) . ?
Ga1 C11 1.972(7) . ?
Ga1 Cu1 2.9181(13) . ?
Ga2 O5 1.926(4) . ?
Ga2 O10 1.939(4) . ?
Ga2 C21 1.974(7) . ?
Ga2 C25 1.980(7) . ?
Ga2 Cu1 2.9181(13) . ?
Cu1 O6 1.877(4) . ?
Cu1 O5 1.882(4) . ?
Cu1 O1 1.889(3) . ?
Cu1 O10 1.896(3) . ?
O1 C2 1.414(6) . ?
C2 C3 1.526(8) . ?
C3 C4 1.524(8) . ?
C3 C32 1.538(7) . ?
C3 C31 1.535(8) . ?
C4 O5 1.425(6) . ?
O6 C7 1.401(7) . ?
C7 C8 1.442(8) . ?
C8 C9 1.429(8) . ?
C8 C82 1.472(8) . ?
C8 C81 1.644(12) . ?
C9 O10 1.392(7) . ?
C11 C12 1.510(9) . ?
C11 C13 1.530(10) . ?
C11 C14 1.536(10) . ?
C15 C18 1.38(4) . ?
C15 C161 1.55(3) . ?
C15 C171 1.49(3) . ?
C15 C17 1.52(3) . ?
C15 C16 1.56(3) . ?
C15 C181 1.62(5) . ?
C21 C23 1.442(11) . ?
C21 C22 1.507(11) . ?
C21 C24 1.511(11) . ?
C25 C28 1.486(10) . ?
C25 C27 1.526(11) . ?
C25 C26 1.530(11) . ?
Ga1A O5A 1.937(4) 2_665 ?
Ga1A O1A 1.950(4) . ?
Ga1A C15A 1.975(7) . ?
Ga1A C11A 1.980(7) . ?
Ga1A Cu1A 2.9204(12) . ?
Cu1A O1A 1.880(4) 2_665 ?
Cu1A O1A 1.880(4) . ?
Cu1A O5A 1.892(3) 2_665 ?
Cu1A O5A 1.892(3) . ?
Cu1A Ga1A 2.9204(12) 2_665 ?
O1A C2A 1.416(6) . ?
C2A C3A 1.530(8) . ?
C3A C4A 1.519(8) . ?
C3A C31A 1.524(9) . ?
C3A C32A 1.538(8) . ?
C4A O5A 1.418(7) . ?
O5A Ga1A 1.937(4) 2_665 ?
C11A C12A 1.486(9) . ?
C11A C13A 1.506(11) . ?
C11A C14A 1.501(10) . ?
C15A C17A 1.498(11) . ?
C15A C18A 1.510(11) . ?
C15A C16A 1.515(10) . ?
